data_4104994
loop_
_publ_author_name
'Yi-Feng Wang'
'Shunsuke Chiba'

_publ_contact_author
;
Dr Shunsuke Chiba
Division of Chemistry and Biological Chemistry
School of Physical and Mathematical Sciences
Nanyang Technological University
21 Nanyang Link
Singapore 637371
Singapore
;
_publ_contact_author_email shunsuke@ntu.edu.sg
_publ_contact_author_fax '+65 6791 1961'
_publ_contact_author_phone '+65 6513 8013'
_publ_section_title
;
 Mn(III)-Mediated Reactions of Cyclopropanols with Vinyl Azides: Synthesis
 of Pyridine and 2-Azabicyclo[3.3.1]non-2-en-1-ol Derivatives
;
_journal_name_full 'Journal of the American Chemical Society'
_journal_page_first 12570
_journal_page_last 12572
_journal_paper_doi 10.1021/ja905110c
_journal_volume 131
_journal_year 2009
_chemical_formula_moiety 'C16 H19 N O'
_chemical_formula_sum 'C16 H19 N O'
_chemical_formula_weight 241.32
_chemical_name_systematic
;
 ?
;
_space_group_IT_number 14
_symmetry_cell_setting monoclinic
_symmetry_space_group_name_Hall '-P 2yn'
_symmetry_space_group_name_H-M 'P 1 21/n 1'
_atom_sites_solution_hydrogens geom
_atom_sites_solution_primary direct
_atom_sites_solution_secondary difmap
_audit_creation_method SHELXL-97
_cell_angle_alpha 90.00
_cell_angle_beta 93.057(4)
_cell_angle_gamma 90.00
_cell_formula_units_Z 4
_cell_length_a 10.4412(9)
_cell_length_b 7.8614(7)
_cell_length_c 15.9788(13)
_cell_measurement_reflns_used 5461
_cell_measurement_temperature 173(2)
_cell_measurement_theta_max 28.53
_cell_measurement_theta_min 2.28
_cell_volume 1309.71(19)
_computing_cell_refinement 'Bruker SMART'
_computing_data_collection 'Bruker SMART'
_computing_data_reduction 'Bruker SAINT'
_computing_molecular_graphics 'Bruker SHELXTL'
_computing_publication_material 'Bruker SHELXTL'
_computing_structure_refinement 'SHELXL-97 (Sheldrick, 1997)'
_computing_structure_solution 'SHELXS-97 (Sheldrick, 1990)'
_diffrn_ambient_temperature 173(2)
_diffrn_measured_fraction_theta_full 0.995
_diffrn_measured_fraction_theta_max 0.995
_diffrn_measurement_device_type 'CCD area detector'
_diffrn_measurement_method 'phi and omega scans'
_diffrn_radiation_monochromator graphite
_diffrn_radiation_source 'fine-focus sealed tube'
_diffrn_radiation_type MoK\a
_diffrn_radiation_wavelength 0.71073
_diffrn_reflns_av_R_equivalents 0.0395
_diffrn_reflns_av_sigmaI/netI 0.0303
_diffrn_reflns_limit_h_max 12
_diffrn_reflns_limit_h_min -14
_diffrn_reflns_limit_k_max 10
_diffrn_reflns_limit_k_min -10
_diffrn_reflns_limit_l_max 20
_diffrn_reflns_limit_l_min -21
_diffrn_reflns_number 17587
_diffrn_reflns_theta_full 28.70
_diffrn_reflns_theta_max 28.70
_diffrn_reflns_theta_min 2.28
_exptl_absorpt_coefficient_mu 0.076
_exptl_absorpt_correction_T_max 0.9850
_exptl_absorpt_correction_T_min 0.9747
_exptl_absorpt_correction_type multi-scan
_exptl_absorpt_process_details sadabs
_exptl_crystal_colour colourless
_exptl_crystal_density_diffrn 1.224
_exptl_crystal_description prism
_exptl_crystal_F_000 520
_exptl_crystal_size_max 0.34
_exptl_crystal_size_mid 0.20
_exptl_crystal_size_min 0.20
_refine_diff_density_max 0.210
_refine_diff_density_min -0.178
_refine_diff_density_rms 0.032
_refine_ls_extinction_method none
_refine_ls_goodness_of_fit_ref 1.002
_refine_ls_hydrogen_treatment constr
_refine_ls_matrix_type full
_refine_ls_number_parameters 326
_refine_ls_number_reflns 3377
_refine_ls_number_restraints 37
_refine_ls_restrained_S_all 1.002
_refine_ls_R_factor_all 0.0768
_refine_ls_R_factor_gt 0.0443
_refine_ls_shift/su_max 0.001
_refine_ls_shift/su_mean 0.000
_refine_ls_structure_factor_coef Fsqd
_refine_ls_weighting_details 'calc w=1/[\s^2^(Fo^2^)+(0.0677P)^2^+0.1675P] where P=(Fo^2^+2Fc^2^)/3'
_refine_ls_weighting_scheme calc
_refine_ls_wR_factor_gt 0.1131
_refine_ls_wR_factor_ref 0.1358
_reflns_number_gt 2209
_reflns_number_total 3377
_reflns_threshold_expression >2sigma(I)
_cod_data_source_file ja905110c_si_004.cif
_cod_data_source_block chiba-6ab
_cod_database_code 4104994

loop_
_symmetry_equiv_pos_as_xyz
'x, y, z'
'-x+1/2, y+1/2, -z+1/2'
'-x, -y, -z'
'x-1/2, -y-1/2, z-1/2'

loop_
_atom_site_label
_atom_site_type_symbol
_atom_site_fract_x
_atom_site_fract_y
_atom_site_fract_z
_atom_site_U_iso_or_equiv
_atom_site_adp_type
_atom_site_occupancy
_atom_site_symmetry_multiplicity
_atom_site_calc_flag
_atom_site_refinement_flags
_atom_site_disorder_assembly
_atom_site_disorder_group
C7 C 0.7140(3) 0.0991(4) 0.92096(18) 0.0307(6) Uani 0.5388(18) 1 d PD A 1
C8 C 0.6319(2) 0.2547(3) 0.93196(15) 0.0370(5) Uani 0.5388(18) 1 d PD A 1
H8A H 0.5466 0.2175 0.9491 0.044 Uiso 0.5388(18) 1 calc PR A 1
H8B H 0.6192 0.3124 0.8771 0.044 Uiso 0.5388(18) 1 calc PR A 1
C9 C 0.6864(3) 0.3835(4) 0.9961(2) 0.0360(7) Uani 0.5388(18) 1 d PD A 1
H9 H 0.6518 0.4986 0.9807 0.043 Uiso 0.5388(18) 1 calc PR A 1
C10 C 0.8339(6) 0.3861(9) 0.9892(4) 0.0350(12) Uani 0.5388(18) 1 d PD A 1
H10A H 0.8557 0.4147 0.9314 0.042 Uiso 0.5388(18) 1 calc PR A 1
H10B H 0.8734 0.4721 1.0278 0.042 Uiso 0.5388(18) 1 calc PR A 1
C11 C 0.8825(2) 0.2105(4) 1.01258(16) 0.0305(5) Uani 0.5388(18) 1 d PD A 1
C12 C 0.8552(2) 0.1667(3) 1.1022(2) 0.0358(5) Uani 0.5388(18) 1 d PD A 1
H12A H 0.9007 0.2479 1.1407 0.043 Uiso 0.5388(18) 1 calc PR A 1
H12B H 0.8880 0.0511 1.1156 0.043 Uiso 0.5388(18) 1 calc PR A 1
C13 C 0.7120(6) 0.1736(10) 1.1155(5) 0.0381(11) Uani 0.5388(18) 1 d PD A 1
H13A H 0.6983 0.1586 1.1759 0.046 Uiso 0.5388(18) 1 calc PR A 1
H13B H 0.6692 0.0778 1.0850 0.046 Uiso 0.5388(18) 1 calc PR A 1
C14 C 0.6490(2) 0.3413(4) 1.08550(18) 0.0392(6) Uani 0.5388(18) 1 d PD A 1
H14 H 0.5541 0.3230 1.0831 0.047 Uiso 0.5388(18) 1 calc PR A 1
C15 C 0.6779(3) 0.4855(4) 1.14663(19) 0.0491(7) Uani 0.5388(18) 1 d PD A 1
H15 H 0.6729 0.4575 1.2042 0.059 Uiso 0.5388(18) 1 calc PR A 1
C16 C 0.7093(6) 0.6462(7) 1.1308(3) 0.0624(14) Uani 0.5388(18) 1 d PD A 1
H16A H 0.7160 0.6831 1.0746 0.075 Uiso 0.5388(18) 1 calc PR A 1
H16B H 0.7249 0.7239 1.1757 0.075 Uiso 0.5388(18) 1 calc PR A 1
C7A C 0.7031(3) 0.0467(4) 0.9486(2) 0.0304(7) Uani 0.4612(18) 1 d PD A 2
C8A C 0.5978(2) 0.1554(4) 0.98205(17) 0.0396(7) Uani 0.4612(18) 1 d PD A 2
H8A1 H 0.5296 0.0798 1.0016 0.048 Uiso 0.4612(18) 1 calc PR A 2
H8A2 H 0.5597 0.2254 0.9356 0.048 Uiso 0.4612(18) 1 calc PR A 2
C9A C 0.6421(3) 0.2729(5) 1.0539(2) 0.0416(8) Uani 0.4612(18) 1 d PD A 2
H9A H 0.5676 0.2962 1.0890 0.050 Uiso 0.4612(18) 1 calc PR A 2
C10A C 0.7460(7) 0.1795(14) 1.1080(6) 0.0421(17) Uani 0.4612(18) 1 d PD A 2
H10C H 0.7753 0.2515 1.1561 0.050 Uiso 0.4612(18) 1 calc PR A 2
H10D H 0.7110 0.0723 1.1300 0.050 Uiso 0.4612(18) 1 calc PR A 2
C11A C 0.8567(2) 0.1417(4) 1.0537(2) 0.0314(6) Uani 0.4612(18) 1 d PD A 2
C12A C 0.9129(3) 0.3066(4) 1.02188(18) 0.0366(6) Uani 0.4612(18) 1 d PD A 2
H12C H 0.9492 0.3736 1.0700 0.044 Uiso 0.4612(18) 1 calc PR A 2
H12D H 0.9833 0.2800 0.9849 0.044 Uiso 0.4612(18) 1 calc PR A 2
C13A C 0.8115(8) 0.4113(12) 0.9738(5) 0.0427(16) Uani 0.4612(18) 1 d PD A 2
H13C H 0.8491 0.5224 0.9593 0.051 Uiso 0.4612(18) 1 calc PR A 2
H13D H 0.7867 0.3520 0.9207 0.051 Uiso 0.4612(18) 1 calc PR A 2
C14A C 0.6920(4) 0.4427(5) 1.0214(3) 0.0492(11) Uani 0.4612(18) 1 d PD A 2
H14A H 0.6251 0.4858 0.9795 0.059 Uiso 0.4612(18) 1 calc PR A 2
C15A C 0.7163(3) 0.5846(5) 1.0851(3) 0.0620(10) Uani 0.4612(18) 1 d PD A 2
H15A H 0.7728 0.6721 1.0690 0.074 Uiso 0.4612(18) 1 calc PR A 2
C16A C 0.6707(8) 0.6022(13) 1.1580(4) 0.086(2) Uani 0.4612(18) 1 d PD A 2
H16C H 0.6136 0.5194 1.1780 0.103 Uiso 0.4612(18) 1 calc PR A 2
H16D H 0.6941 0.6981 1.1916 0.103 Uiso 0.4612(18) 1 calc PR A 2
C6 C 0.6679(9) -0.0356(9) 0.8608(4) 0.0303(13) Uani 0.5388(18) 1 d PD A 1
C1 C 0.5654(7) -0.0001(13) 0.8050(7) 0.045(2) Uani 0.5388(18) 1 d PD A 1
H1 H 0.5216 0.1056 0.8074 0.053 Uiso 0.5388(18) 1 calc PR A 1
C2 C 0.5273(10) -0.1214(11) 0.7452(6) 0.050(3) Uani 0.5388(18) 1 d PD A 1
H2 H 0.4568 -0.0993 0.7066 0.060 Uiso 0.5388(18) 1 calc PR A 1
C3 C 0.5925(12) -0.2744(13) 0.7422(7) 0.063(4) Uani 0.5388(18) 1 d PD A 1
H3 H 0.5727 -0.3514 0.6975 0.076 Uiso 0.5388(18) 1 calc PR A 1
C4 C 0.6860(10) -0.3170(12) 0.8031(6) 0.059(4) Uani 0.5388(18) 1 d PD A 1
H4 H 0.7251 -0.4260 0.8038 0.070 Uiso 0.5388(18) 1 calc PR A 1
C5 C 0.7205(9) -0.1973(12) 0.8625(5) 0.046(3) Uani 0.5388(18) 1 d PD A 1
H5 H 0.7822 -0.2262 0.9061 0.055 Uiso 0.5388(18) 1 calc PR A 1
C6A C 0.6609(12) -0.0610(11) 0.8761(5) 0.0352(19) Uani 0.4612(18) 1 d PD A 2
C1A C 0.5690(10) -0.0137(16) 0.8142(7) 0.050(3) Uani 0.4612(18) 1 d PD A 2
H1A H 0.5296 0.0947 0.8181 0.060 Uiso 0.4612(18) 1 calc PR A 2
C2A C 0.5325(13) -0.1169(15) 0.7474(8) 0.071(5) Uani 0.4612(18) 1 d PD A 2
H2A H 0.4734 -0.0758 0.7048 0.085 Uiso 0.4612(18) 1 calc PR A 2
C3A C 0.5811(14) -0.2797(15) 0.7418(7) 0.050(3) Uani 0.4612(18) 1 d PD A 2
H3A H 0.5482 -0.3583 0.7010 0.060 Uiso 0.4612(18) 1 calc PR A 2
C4A C 0.6803(11) -0.3221(12) 0.7987(6) 0.046(3) Uani 0.4612(18) 1 d PD A 2
H4A H 0.7206 -0.4297 0.7938 0.055 Uiso 0.4612(18) 1 calc PR A 2
C5A C 0.7230(12) -0.2145(14) 0.8623(7) 0.045(3) Uani 0.4612(18) 1 d PD A 2
H5A H 0.7957 -0.2454 0.8973 0.054 Uiso 0.4612(18) 1 calc PR A 2
N1 N 0.8266(4) 0.0771(5) 0.9565(2) 0.0303(6) Uani 0.5388(18) 1 d P A 1
O1 O 1.01607(13) 0.2140(2) 1.00025(11) 0.0395(4) Uani 0.5388(18) 1 d P A 1
H1B H 1.0482 0.1187 1.0126 0.059 Uiso 0.5388(18) 1 calc PR A 1
N1A N 0.8173(4) 0.0362(6) 0.9805(2) 0.0297(8) Uani 0.4612(18) 1 d P A 2
O1A O 0.94809(17) 0.0501(3) 1.10366(11) 0.0414(5) Uani 0.4612(18) 1 d P A 2
H1A1 H 0.9695 -0.0378 1.0780 0.062 Uiso 0.4612(18) 1 calc PR A 2

loop_
_atom_site_aniso_label
_atom_site_aniso_U_11
_atom_site_aniso_U_22
_atom_site_aniso_U_33
_atom_site_aniso_U_23
_atom_site_aniso_U_13
_atom_site_aniso_U_12
C7 0.0223(11) 0.0372(16) 0.0323(14) 0.0059(11) -0.0012(10) -0.0016(11)
C8 0.0230(10) 0.0444(13) 0.0427(12) 0.0031(10) -0.0063(8) 0.0032(9)
C9 0.0254(12) 0.0418(18) 0.0404(17) 0.0052(12) -0.0018(12) 0.0072(13)
C10 0.0154(19) 0.038(3) 0.051(2) -0.0016(17) -0.0012(18) -0.0011(17)
C11 0.0171(10) 0.0343(14) 0.0397(13) 0.0008(12) -0.0030(9) -0.0005(10)
C12 0.0294(14) 0.0388(13) 0.0384(15) 0.0029(11) -0.0058(10) 0.0022(9)
C13 0.031(3) 0.0460(19) 0.0378(17) -0.0006(15) 0.0021(18) 0.001(2)
C14 0.0246(11) 0.0467(16) 0.0462(16) 0.0005(12) 0.0013(11) 0.0037(11)
C15 0.0403(14) 0.0560(17) 0.0504(16) -0.0175(14) -0.0046(11) 0.0146(13)
C16 0.062(3) 0.077(3) 0.046(3) -0.032(2) -0.0131(19) 0.032(2)
C7A 0.0246(13) 0.0328(18) 0.0340(17) 0.0041(12) 0.0032(12) -0.0015(12)
C8A 0.0202(12) 0.0527(17) 0.0456(15) -0.0062(13) -0.0009(10) 0.0003(11)
C9A 0.0241(14) 0.058(2) 0.0428(18) -0.0131(15) 0.0044(12) 0.0051(14)
C10A 0.031(4) 0.060(3) 0.035(2) 0.0031(17) 0.000(2) 0.002(3)
C11A 0.0235(13) 0.0447(17) 0.0259(14) 0.0036(14) -0.0007(11) 0.0022(11)
C12A 0.0254(14) 0.0373(16) 0.0467(16) -0.0019(13) -0.0007(11) -0.0060(13)
C13A 0.032(3) 0.034(2) 0.060(3) -0.004(2) -0.011(2) 0.006(2)
C14A 0.0371(18) 0.056(3) 0.053(3) -0.0089(17) -0.0086(17) 0.0149(18)
C15A 0.048(2) 0.064(2) 0.072(3) -0.010(2) -0.0106(17) 0.0158(17)
C16A 0.085(6) 0.113(6) 0.057(4) -0.026(4) -0.018(3) 0.043(4)
C6 0.0187(19) 0.044(2) 0.028(2) 0.000(2) 0.005(2) -0.0100(16)
C1 0.025(3) 0.062(4) 0.045(3) 0.003(3) -0.017(2) -0.011(2)
C2 0.048(5) 0.069(6) 0.031(4) -0.014(4) -0.011(3) -0.021(4)
C3 0.075(7) 0.067(6) 0.049(5) -0.028(4) 0.015(4) -0.026(4)
C4 0.047(5) 0.068(7) 0.061(6) -0.001(4) 0.005(4) 0.005(4)
C5 0.032(4) 0.073(5) 0.031(3) -0.013(3) -0.008(2) -0.012(3)
C6A 0.024(2) 0.048(3) 0.034(3) 0.002(2) 0.012(2) -0.012(2)
C1A 0.055(5) 0.049(4) 0.047(4) -0.004(3) 0.017(4) -0.003(3)
C2A 0.054(7) 0.103(10) 0.056(7) 0.022(6) -0.001(5) -0.006(7)
C3A 0.040(3) 0.078(7) 0.031(4) -0.002(4) -0.006(3) -0.020(3)
C4A 0.053(5) 0.051(5) 0.034(4) -0.024(4) 0.008(3) -0.028(4)
C5A 0.037(5) 0.037(3) 0.063(6) -0.013(3) 0.016(3) 0.000(3)
N1 0.0209(11) 0.0344(18) 0.0353(18) 0.0018(11) -0.0009(12) -0.0025(11)
O1 0.0183(7) 0.0380(9) 0.0617(10) 0.0005(8) -0.0026(6) 0.0001(6)
N1A 0.0228(13) 0.035(2) 0.032(2) 0.0032(12) 0.0024(13) -0.0023(13)
O1A 0.0336(10) 0.0540(12) 0.0357(10) 0.0074(8) -0.0063(7) 0.0082(8)

loop_
_atom_type_symbol
_atom_type_description
_atom_type_scat_dispersion_real
_atom_type_scat_dispersion_imag
_atom_type_scat_source
C C 0.0033 0.0016 'International Tables Vol C Tables 4.2.6.8 and 6.1.1.4'
H H 0.0000 0.0000 'International Tables Vol C Tables 4.2.6.8 and 6.1.1.4'
N N 0.0061 0.0033 'International Tables Vol C Tables 4.2.6.8 and 6.1.1.4'
O O 0.0106 0.0060 'International Tables Vol C Tables 4.2.6.8 and 6.1.1.4'

loop_
_geom_angle_atom_site_label_1
_geom_angle_atom_site_label_2
_geom_angle_atom_site_label_3
_geom_angle
N1 C7 C6 116.3(5)
N1 C7 C8 124.6(3)
C6 C7 C8 119.0(4)
C7 C8 C9 114.9(2)
C8 C9 C14 112.1(3)
C8 C9 C10 107.3(4)
C14 C9 C10 111.7(3)
C11 C10 C9 107.0(4)
O1 C11 N1 106.8(2)
O1 C11 C10 105.5(3)
N1 C11 C10 112.4(3)
O1 C11 C12 111.81(18)
N1 C11 C12 108.9(3)
C10 C11 C12 111.3(3)
C11 C12 C13 111.0(4)
C12 C13 C14 113.2(5)
C15 C14 C9 112.7(3)
C15 C14 C13 111.9(4)
C9 C14 C13 110.5(3)
C16 C15 C14 129.0(3)
N1A C7A C6A 120.5(6)
N1A C7A C8A 125.3(3)
C6A C7A C8A 114.0(5)
C7A C8A C9A 114.2(2)
C8A C9A C14A 111.5(3)
C8A C9A C10A 108.1(5)
C14A C9A C10A 111.3(4)
C11A C10A C9A 108.0(5)
O1A C11A N1A 108.3(3)
O1A C11A C10A 106.9(4)
N1A C11A C10A 112.1(4)
O1A C11A C12A 111.3(2)
N1A C11A C12A 108.1(3)
C10A C11A C12A 110.2(5)
C13A C12A C11A 111.1(4)
C14A C13A C12A 113.9(6)
C13A C14A C15A 110.0(5)
C13A C14A C9A 109.4(4)
C15A C14A C9A 117.3(4)
C16A C15A C14A 128.8(6)
C5 C6 C1 119.3(6)
C5 C6 C7 121.7(6)
C1 C6 C7 118.9(7)
C6 C1 C2 119.1(8)
C3 C2 C1 119.7(7)
C4 C3 C2 121.1(7)
C5 C4 C3 118.1(7)
C4 C5 C6 121.8(6)
C1A C6A C5A 115.4(7)
C1A C6A C7A 124.6(8)
C5A C6A C7A 119.8(8)
C2A C1A C6A 123.0(9)
C1A C2A C3A 120.5(9)
C2A C3A C4A 116.5(9)
C5A C4A C3A 122.6(9)
C4A C5A C6A 120.9(9)
C7 N1 C11 119.5(3)
C7A N1A C11A 119.7(4)

loop_
_geom_bond_atom_site_label_1
_geom_bond_atom_site_label_2
_geom_bond_distance
C7 N1 1.290(5)
C7 C6 1.492(5)
C7 C8 1.510(4)
C8 C9 1.528(4)
C9 C14 1.537(4)
C9 C10 1.551(7)
C10 C11 1.511(6)
C11 O1 1.419(3)
C11 N1 1.479(5)
C11 C12 1.515(3)
C12 C13 1.523(6)
C13 C14 1.538(8)
C14 C15 1.517(4)
C15 C16 1.333(6)
C7A N1A 1.275(6)
C7A C6A 1.483(6)
C7A C8A 1.512(4)
C8A C9A 1.526(4)
C9A C14A 1.534(6)
C9A C10A 1.537(9)
C10A C11A 1.511(7)
C11A O1A 1.409(3)
C11A N1A 1.474(6)
C11A C12A 1.521(4)
C12A C13A 1.518(6)
C13A C14A 1.515(9)
C14A C15A 1.523(6)
C15A C16A 1.288(5)
C6 C5 1.384(8)
C6 C1 1.385(8)
C1 C2 1.393(7)
C2 C3 1.384(9)
C3 C4 1.383(9)
C4 C5 1.371(8)
C6A C1A 1.391(10)
C6A C5A 1.393(10)
C1A C2A 1.378(10)
C2A C3A 1.381(11)
C3A C4A 1.382(9)
C4A C5A 1.378(9)
